data_7064154
loop_
_publ_author_name
'Bardonov, Daniil'
'Nasyrova, Darina'
'Metlin, Mikhail T.'
'Minyaev, Mikhail E.'
'Taydakov, Ilya V.'
'Roitershtein, Dmitrii M.'

_publ_section_title
;
 Synthesis, Structural and Photophysical Studies of Mono-and Dinuclear
 Alkali Metal 2,6-dibenzhydryl-4-methylphenolates
;
_journal_name_full 'New Journal of Chemistry'
_journal_paper_doi 10.1039/D5NJ03734D
_journal_year 2026
_chemical_formula_moiety 'C33 H28 O'
_chemical_formula_sum 'C33 H28 O'
_chemical_formula_weight 440.55
_space_group_crystal_system orthorhombic
_space_group_IT_number 36
_space_group_name_Hall 'C 2c -2'
_space_group_name_H-M_alt 'C m c 21'
_atom_sites_solution_hydrogens geom
_audit_creation_date 2025-12-01
_audit_creation_method
;
Olex2 1.5-ac7-016
(compiled 2025.05.29 svn.r8cd99b3d for Rigaku Oxford Diffraction, GUI svn.r7254)
;
_audit_update_record
;
2025-12-01 deposited with the CCDC.	2025-12-08 downloaded from the CCDC.
;
_cell_angle_alpha 90
_cell_angle_beta 90
_cell_angle_gamma 90
_cell_formula_units_Z 16
_cell_length_a 50.4688(4)
_cell_length_b 10.73782(9)
_cell_length_c 17.34770(17)
_cell_measurement_reflns_used 36299
_cell_measurement_temperature 99.9(5)
_cell_measurement_theta_max 77.5090
_cell_measurement_theta_min 2.5180
_cell_volume 9401.15(14)
_computing_cell_refinement 'CrysAlisPro 1.171.42.102a (Rigaku OD, 2023)'
_computing_data_collection 'CrysAlisPro 1.171.42.102a (Rigaku OD, 2023)'
_computing_data_reduction 'CrysAlisPro 1.171.42.102a (Rigaku OD, 2023)'
_computing_molecular_graphics 'Olex2 1.5 (Dolomanov et al., 2009)'
_computing_publication_material 'Olex2 1.5 (Dolomanov et al., 2009)'
_computing_structure_refinement 'SHELXL 2018/3 (Sheldrick, 2015)'
_computing_structure_solution 'SHELXT 2014/5 (Sheldrick, 2015)'
_diffrn_ambient_environment N~2~
_diffrn_ambient_temperature 99.9(5)
_diffrn_detector 'Hybrid Pixel Array Detector'
_diffrn_detector_area_resol_mean 10.0000
_diffrn_detector_type HyPix
_diffrn_measured_fraction_theta_full 0.999
_diffrn_measured_fraction_theta_max 0.999
_diffrn_measurement_details
;
List of Runs (angles in degrees, time in seconds):

  # Type    Start    End  Width  t~exp~   \w     \q     \k     \f   Frames
#--------------------------------------------------------------------------
  1  \w   -122.00 -38.00   0.50    5.00    --  -48.70 -24.00 131.00  168
  2  \w     26.00  86.00   0.50    5.00    --   48.70-113.00  44.00  120
  3  \w     39.00 122.00   0.50    5.00    --   48.70  24.00 -64.00  166
  4  \w    -81.00 -16.00   0.50   16.00    --  -86.25 105.00  47.00  130
  5  \w   -156.00 -83.00   0.50   16.00    --  -86.25-105.00 -52.00  146
  6  \w    -75.00 -50.00   0.50   16.00    --  -86.25 113.00 135.00   50
  7  \w   -128.00-103.00   0.50   16.00    --  -86.25 -24.00 131.00   50
  8  \w    142.00 177.00   0.50   16.00    --  107.75  24.00 -64.00   70
  9  \w    117.00 142.00   0.50   16.00    --  107.75 105.00  47.00   50
 10  \w    111.00 136.00   0.50   16.00    --  107.75  24.00 -64.00   50
 11  \w     62.00  95.00   0.50   16.00    --  107.75-113.00  44.00   66
 12  \w    115.00 140.00   0.50   16.00    --  107.75 113.00 135.00   50
 13  \w     53.00  79.00   0.50   16.00    --  107.75-105.00 -52.00   52
 14  \w    -71.00 -45.00   0.50    5.00    --  -48.70 113.00 135.00   52
 15  \w     88.00 113.00   0.50    5.00    --   48.70  57.00 120.00   50
 16  \w     36.00  76.00   0.50    5.00    --   48.70  57.00 120.00   80
 17  \w     61.00  87.00   0.50   16.00    --  107.75 -95.00-150.00   52
 18  \w     94.00 144.00   0.50   16.00    --  107.75 127.00 115.61  100
 19  \w     51.00  79.00   0.50   16.00    --  107.75 -77.00-150.00   56
 20  \w     38.00  96.00   0.50   16.00    --  107.75 -77.00  60.00  116
 21  \w     42.00  68.00   0.50   16.00    --  107.75 -61.00   0.00   52
 22  \w     98.00 153.00   0.50   16.00    --  107.75  61.00-150.00  110
 23  \w    108.00 177.00   0.50   16.00    --  107.75  61.00  30.00  138
 24  \w     37.00  65.00   0.50   16.00    --  107.75 -95.00  60.00   56
 25  \w     74.00 101.00   0.50   16.00    --  107.75 -95.00  60.00   54
 26  \w     98.00 178.00   0.50   16.00    --  107.75  45.00   0.00  160
 27  \w     43.00  78.00   0.50   16.00    --  107.75 -95.00  30.00   70
 28  \w     79.00 105.00   0.50   16.00    --  107.75 -95.00 -60.00   52
 29  \w     47.00  73.00   0.50   16.00    --  107.75 -77.00  90.00   52
 30  \w    107.00 133.00   0.50   16.00    --  107.75  45.00-150.00   52
 31  \w     90.00 122.00   0.50   16.00    --  107.75  77.00 -30.00   64
 32  \w    127.00 173.00   0.50   16.00    --  107.75  77.00 -30.00   92
 33  \w     36.00  61.00   0.50   16.00    --  107.75 -77.00 -30.00   50
 34  \w     73.00  99.00   0.50   16.00    --  107.75 -77.00 -30.00   52
 35  \w     45.00  71.00   0.50   16.00    --  107.75 -61.00  60.00   52
 36  \w     65.00 103.00   0.50   16.00    --  107.75 -77.00   0.00   76
 37  \w     39.00  65.00   0.50   16.00    --  107.75 -77.00  30.00   52
 38  \w     71.00 102.00   0.50   16.00    --  107.75 -95.00 120.00   62
 39  \w     38.00  65.00   0.50   16.00    --  107.75 -61.00-180.00   54
 40  \w     37.00  62.00   0.50   16.00    --  107.75 -61.00-120.00   50
 41  \w     40.00  80.00   0.50   16.00    --  107.75-125.00 -30.00   80
 42  \w     70.00 103.00   0.50   16.00    --  107.75 -97.00 -97.81   66
 43  \w     41.00  70.00   0.50   16.00    --  107.75 -77.00 -90.00   58
 44  \w     79.00 105.00   0.50   16.00    --  107.75 -77.00 -60.00   52
 45  \w     91.00 156.00   0.50   16.00    --  107.75  77.00  90.00  130
 46  \w     38.00  67.00   0.50   16.00    --  107.75-100.00 -30.78   58
 47  \w     82.00 108.00   0.50   16.00    --  107.75 -78.00-113.36   52
 48  \w     42.00  67.00   0.50   16.00    --  107.75 -61.00 120.00   50
 49  \w    131.00 157.00   0.50   16.00    --  107.75 125.00-180.00   52
 50  \w     94.00 119.00   0.50   16.00    --  107.75 -82.00 165.58   50
 51  \w     39.00  73.00   0.50   16.00    --  107.75 -63.00  87.48   68
;
_diffrn_measurement_device 'four-circle diffractometer'
_diffrn_measurement_device_type 'XtaLAB Synergy, Dualflex, HyPix'
_diffrn_measurement_method '\w scans'
_diffrn_orient_matrix_type 'CrysAlisPro convention (1999,Acta A55,543-557)'
_diffrn_orient_matrix_UB_11 -0.0376081000
_diffrn_orient_matrix_UB_12 0.0000005000
_diffrn_orient_matrix_UB_13 -0.0857013000
_diffrn_orient_matrix_UB_21 -0.0251050000
_diffrn_orient_matrix_UB_22 -0.0300228000
_diffrn_orient_matrix_UB_23 0.0041946000
_diffrn_orient_matrix_UB_31 -0.1361596000
_diffrn_orient_matrix_UB_32 0.0055034000
_diffrn_orient_matrix_UB_33 0.0229006000
_diffrn_radiation_monochromator mirror
_diffrn_radiation_probe x-ray
_diffrn_radiation_type 'Cu K\a'
_diffrn_radiation_wavelength 1.54184
_diffrn_reflns_av_R_equivalents 0.0753
_diffrn_reflns_av_unetI/netI 0.0306
_diffrn_reflns_Laue_measured_fraction_full 0.999
_diffrn_reflns_Laue_measured_fraction_max 0.999
_diffrn_reflns_limit_h_max 60
_diffrn_reflns_limit_h_min -60
_diffrn_reflns_limit_k_max 10
_diffrn_reflns_limit_k_min -12
_diffrn_reflns_limit_l_max 20
_diffrn_reflns_limit_l_min -20
_diffrn_reflns_number 55663
_diffrn_reflns_point_group_measured_fraction_full 0.961
_diffrn_reflns_point_group_measured_fraction_max 0.961
_diffrn_reflns_theta_full 67.684
_diffrn_reflns_theta_max 67.730
_diffrn_reflns_theta_min 3.503
_diffrn_source 'micro-focus sealed X-ray tube'
_diffrn_source_type 'PhotonJet (Cu) X-ray Source'
_exptl_absorpt_coefficient_mu 0.560
_exptl_absorpt_correction_T_max 1.00000
_exptl_absorpt_correction_T_min 1.00000
_exptl_absorpt_correction_type sphere
_exptl_absorpt_process_details
;
CrysAlisPro 1.171.42.102a (Rigaku Oxford Diffraction, 2023)
Spherical absorption correction
using equivalent radius and absorption coefficient.
Empirical absorption correction using spherical harmonics,
implemented in SCALE3 ABSPACK scaling algorithm.
;
_exptl_crystal_colour colourless
_exptl_crystal_density_diffrn 1.245
_exptl_crystal_density_method 'not measured'
_exptl_crystal_description sphere
_exptl_crystal_F_000 3744
_exptl_crystal_size_max 0.05
_exptl_crystal_size_mid 0.03
_exptl_crystal_size_min 0.02
_exptl_crystal_size_rad 0.40
_refine_diff_density_max 0.438
_refine_diff_density_min -0.610
_refine_diff_density_rms 0.115
_refine_ls_abs_structure_details
;
 Refined as an inversion twin 0.7(1):0.3(1).
;
_refine_ls_abs_structure_Flack 0.3(11)
_refine_ls_extinction_coef 0.00099(12)
_refine_ls_extinction_expression Fc^*^=kFc[1+0.001xFc^2^\l^3^/sin(2\q)]^-1/4^
_refine_ls_extinction_method 'SHELXL 2018/3 (Sheldrick 2025)'
_refine_ls_goodness_of_fit_ref 1.097
_refine_ls_hydrogen_treatment mixed
_refine_ls_matrix_type full
_refine_ls_number_parameters 735
_refine_ls_number_reflns 8285
_refine_ls_number_restraints 159
_refine_ls_restrained_S_all 1.092
_refine_ls_R_factor_all 0.0952
_refine_ls_R_factor_gt 0.0922
_refine_ls_shift/su_max 0.000
_refine_ls_shift/su_mean 0.000
_refine_ls_structure_factor_coef Fsqd
_refine_ls_weighting_details 'w=1/[\s^2^(Fo^2^)+(0.1136P)^2^+35.2969P] where P=(Fo^2^+2Fc^2^)/3'
_refine_ls_weighting_scheme calc
_refine_ls_wR_factor_gt 0.2435
_refine_ls_wR_factor_ref 0.2471
_reflns_Friedel_coverage 0.855
_reflns_Friedel_fraction_full 0.920
_reflns_Friedel_fraction_max 0.920
_reflns_number_gt 7987
_reflns_number_total 8285
_reflns_threshold_expression 'I > 2\s(I)'
_cod_data_source_file d5nj03734d2.cif
_cod_data_source_block ArOH
_cod_database_code 7064154
_shelx_shelxl_version_number 2018/3
_shelx_space_group_comment
;
The symmetry employed for this shelxl refinement is uniquely defined
by the following loop, which should always be used as a source of
symmetry information in preference to the above space-group names.
They are only intended as comments.
;
_olex2_refinement_description
;
1. Twinned data refinement
 Scales: 0.7(11)
 0.3(11)
2. Fixed Uiso
 At 1.2 times of:
  All C(H) groups, All C(H,H) groups
 At 1.5 times of:
  All C(H,H,H) groups, All O(H) groups
3. Restrained distances
 C53-C56A \\sim C53-C56B
 with sigma of 0.003
 C56A-C57A \\sim C56B-C57B
 with sigma of 0.003
 C57A-C58A \\sim C57B-C58B
 with sigma of 0.003
 C58A-C59A \\sim C58B-C59B
 with sigma of 0.003
 C59A-C60A \\sim C59B-C60B
 with sigma of 0.003
 C60A-C61A \\sim C60B-C61B
 with sigma of 0.003
 C61A-C62A \\sim C61B-C62B
 with sigma of 0.003
 C57A-C59A \\sim C57B-C59B
 with sigma of 0.003
 C58A-C60A \\sim C58B-C60B
 with sigma of 0.003
 C59A-C61A \\sim C59B-C61B
 with sigma of 0.003
 C60A-C62A \\sim C60B-C62B
 with sigma of 0.003
 C61A-C57A \\sim C61B-C57B
 with sigma of 0.003
 C62A-C58A \\sim C62B-C58B
 with sigma of 0.003
 C56A-C63A \\sim C56B-C63B
 with sigma of 0.003
 C63A-C64A \\sim C63B-C64B
 with sigma of 0.003
 C64A-C65A \\sim C64B-C65B
 with sigma of 0.003
 C65A-C66A \\sim C65B-C66B
 with sigma of 0.003
 C66A-C67A \\sim C66B-C67B
 with sigma of 0.003
 C67A-C68A \\sim C67B-C68B
 with sigma of 0.003
 C68A-C63A \\sim C68B-C63B
 with sigma of 0.003
 C63A-C65A \\sim C63B-C65B
 with sigma of 0.003
 C64A-C66A \\sim C64B-C66B
 with sigma of 0.003
 C65A-C67A \\sim C65B-C67B
 with sigma of 0.003
 C66A-C68A \\sim C66B-C68B
 with sigma of 0.003
 C67A-C63A \\sim C67B-C63B
 with sigma of 0.003
 C68A-C64A \\sim C68B-C64B
 with sigma of 0.003
 C38A-C45A \\sim C38B-C45B
 with sigma of 0.003
 C45A-C46A \\sim C45B-C46B
 with sigma of 0.003
 C46A-C47A \\sim C46B-C47B
 with sigma of 0.003
 C47A-C48A \\sim C47B-C48B
 with sigma of 0.003
 C48A-C49A \\sim C48B-C49B
 with sigma of 0.003
 C49A-C50A \\sim C49B-C50B
 with sigma of 0.003
 C45A-C47A \\sim C45B-C47B
 with sigma of 0.003
 C46A-C48A \\sim C46B-C48B
 with sigma of 0.003
 C47A-C49A \\sim C47B-C49B
 with sigma of 0.003
 C48A-C50A \\sim C48B-C50B
 with sigma of 0.003
 C49A-C45A \\sim C49B-C45B
 with sigma of 0.003
 C50A-C46A \\sim C50B-C46B
 with sigma of 0.003
 C35-C38A \\sim C35-C38B
 with sigma of 0.003
 C38A-C39A \\sim C38B-C39B
 with sigma of 0.003
 C39A-C40A \\sim C39B-C40B
 with sigma of 0.003
 C40A-C41A \\sim C40B-C41B
 with sigma of 0.003
 C41A-C42A \\sim C41B-C42B
 with sigma of 0.003
 C42A-C43A \\sim C42B-C43B
 with sigma of 0.003
 C43A-C44A \\sim C43B-C44B
 with sigma of 0.003
 C44A-C39A \\sim C44B-C39B
 with sigma of 0.003
 C39A-C41A \\sim C39B-C41B
 with sigma of 0.003
 C40A-C42A \\sim C40B-C42B
 with sigma of 0.003
 C41A-C43A \\sim C41B-C43B
 with sigma of 0.003
 C42A-C44A \\sim C42B-C44B
 with sigma of 0.003
 C43A-C39A \\sim C43B-C39B
 with sigma of 0.003
 C44A-C40A \\sim C44B-C40B
 with sigma of 0.003
 C21-C28A \\sim C21-C28B
 with sigma of 0.003
 C28A-C29A \\sim C28B-C29B
 with sigma of 0.003
 C29A-C30A \\sim C29B-C30B
 with sigma of 0.003
 C30A-C31A \\sim C30B-C31B
 with sigma of 0.003
 C31A-C32A \\sim C31B-C32B
 with sigma of 0.003
 C32A-C33A \\sim C32B-C33B
 with sigma of 0.003
 C33A-C28A \\sim C33B-C28B
 with sigma of 0.003
 C28A-C30A \\sim C28B-C30B
 with sigma of 0.003
 C29A-C31A \\sim C29B-C31B
 with sigma of 0.003
 C30A-C32A \\sim C30B-C32B
 with sigma of 0.003
 C31A-C33A \\sim C31B-C33B
 with sigma of 0.003
 C32A-C28A \\sim C32B-C28B
 with sigma of 0.003
 C33A-C29A \\sim C33B-C29B
 with sigma of 0.003
 O1-H1 \\sim O2-H2 \\sim O3-H3A
 with sigma of 0.02
4. Restrained planarity
 C57A, C58A, C59A, C60A, C61A, C62A
 with sigma of 0.1
 C57B, C58B, C59B, C60B, C61B, C62B
 with sigma of 0.1
 C63A, C64A, C65A, C66A, C67A, C68A
 with sigma of 0.1
 C63B, C64B, C65B, C66B, C67B, C68B
 with sigma of 0.1
 C45A, C46A, C47A, C48A, C49A, C50A
 with sigma of 0.1
 C45B, C46B, C47B, C48B, C49B, C50B
 with sigma of 0.1
 C39A, C40A, C41A, C42A, C43A, C44A
 with sigma of 0.1
 C39B, C40B, C41B, C42B, C43B, C44B
 with sigma of 0.1
5. Uiso/Uaniso restraints and constraints
Uanis(C30A) \\sim Ueq, Uanis(C32A) \\sim Ueq, Uanis(C33A) \\sim Ueq,
Uanis(C31A) \\sim Ueq, Uanis(C29A) \\sim Ueq, Uanis(C38A) \\sim Ueq,
Uanis(C45A) \\sim Ueq, Uanis(C28A) \\sim Ueq, Uanis(C56A) \\sim Ueq,
Uanis(C39A) \\sim Ueq, Uanis(C48A) \\sim Ueq: with sigma of 0.003 and sigma for
terminal atoms of 0.006
Uanis(C56A) = Uanis(C56B)
Uanis(C57A) = Uanis(C57B)
Uanis(C58A) = Uanis(C58B)
Uanis(C59A) = Uanis(C59B)
Uanis(C60A) = Uanis(C60B)
Uanis(C61A) = Uanis(C61B)
Uanis(C62A) = Uanis(C62B)
Uanis(C63A) = Uanis(C63B)
Uanis(C64A) = Uanis(C64B)
Uanis(C65A) = Uanis(C65B)
Uanis(C66A) = Uanis(C66B)
Uanis(C67A) = Uanis(C67B)
Uanis(C68A) = Uanis(C68B)
Uanis(C45A) = Uanis(C45B)
Uanis(C46A) = Uanis(C46B)
Uanis(C47A) = Uanis(C47B)
Uanis(C48A) = Uanis(C48B)
Uanis(C49A) = Uanis(C49B)
Uanis(C50A) = Uanis(C50B)
Uanis(C38A) = Uanis(C38B)
Uanis(C39A) = Uanis(C39B)
Uanis(C40A) = Uanis(C40B)
Uanis(C41A) = Uanis(C41B)
Uanis(C42A) = Uanis(C42B)
Uanis(C43A) = Uanis(C43B)
Uanis(C44A) = Uanis(C44B)
Uanis(C28A) = Uanis(C28B)
Uanis(C29A) = Uanis(C29B)
Uanis(C30A) = Uanis(C30B)
Uanis(C31A) = Uanis(C31B)
Uanis(C32A) = Uanis(C32B)
Uanis(C33A) = Uanis(C33B)
6. Others
 Sof(C56B)=Sof(H56B)=Sof(C57B)=Sof(C58B)=Sof(H58B)=Sof(C59B)=Sof(H59B)=
 Sof(C60B)=Sof(H60B)=Sof(C61B)=Sof(H61B)=Sof(C62B)=Sof(H62B)=Sof(C63B)=
 Sof(C64B)=Sof(H64B)=Sof(C65B)=Sof(H65B)=Sof(C66B)=Sof(H66B)=Sof(C67B)=
 Sof(H67B)=Sof(C68B)=Sof(H68B)=1-FVAR(1)
 Sof(C56A)=Sof(H56A)=Sof(C57A)=Sof(C58A)=Sof(H58A)=Sof(C59A)=Sof(H59A)=
 Sof(C60A)=Sof(H60A)=Sof(C61A)=Sof(H61A)=Sof(C62A)=Sof(H62A)=Sof(C63A)=
 Sof(C64A)=Sof(H64A)=Sof(C65A)=Sof(H65A)=Sof(C66A)=Sof(H66A)=Sof(C67A)=
 Sof(H67A)=Sof(C68A)=Sof(H68A)=FVAR(1)
 Sof(C38B)=Sof(H38B)=Sof(C39B)=Sof(C40B)=Sof(H40B)=Sof(C41B)=Sof(H41B)=
 Sof(C42B)=Sof(H42B)=Sof(C43B)=Sof(H43B)=Sof(C44B)=Sof(H44B)=Sof(C45B)=
 Sof(C46B)=Sof(H46B)=Sof(C47B)=Sof(H47B)=Sof(C48B)=Sof(H48B)=Sof(C49B)=
 Sof(H49B)=Sof(C50B)=Sof(H50B)=1-FVAR(2)
 Sof(C38A)=Sof(H38A)=Sof(C39A)=Sof(C40A)=Sof(H40A)=Sof(C41A)=Sof(H41A)=
 Sof(C42A)=Sof(H42A)=Sof(C43A)=Sof(H43A)=Sof(C44A)=Sof(H44A)=Sof(C45A)=
 Sof(C46A)=Sof(H46A)=Sof(C47A)=Sof(H47A)=Sof(C48A)=Sof(H48A)=Sof(C49A)=
 Sof(H49A)=Sof(C50A)=Sof(H50A)=FVAR(2)
 Sof(H21A)=Sof(C28B)=Sof(C29B)=Sof(H29B)=Sof(C30B)=Sof(H30B)=Sof(C31B)=
 Sof(H31B)=Sof(C32B)=Sof(H32B)=Sof(C33B)=Sof(H33B)=1-FVAR(3)
 Sof(H21)=Sof(C28A)=Sof(C29A)=Sof(H29A)=Sof(C30A)=Sof(H30A)=Sof(C31A)=
 Sof(H31A)=Sof(C32A)=Sof(H32A)=Sof(C33A)=Sof(H33A)=FVAR(3)
 Fixed Sof: H2(0.5) H3A(0.5) H51A(0.5) H51B(0.5) H51C(0.5) H69A(0.5) H69B(0.5)
 H69C(0.5)
7.a Ternary CH refined with riding coordinates:
 C7(H7), C21(H21), C21(H21A), C38A(H38A), C38B(H38B), C56A(H56A), C56B(H56B)
7.b Aromatic/amide H refined with riding coordinates:
 C3(H3), C5(H5), C9(H9), C10(H10), C11(H11), C12(H12), C13(H13), C15(H15),
 C16(H16), C17(H17), C18(H18), C19(H19), C23(H23), C24(H24), C25(H25), C26(H26),
  C27(H27), C29A(H29A), C30A(H30A), C31A(H31A), C32A(H32A), C33A(H33A),
 C29B(H29B), C30B(H30B), C31B(H31B), C32B(H32B), C33B(H33B), C36(H36),
 C40A(H40A), C41A(H41A), C42A(H42A), C43A(H43A), C44A(H44A), C46A(H46A),
 C47A(H47A), C48A(H48A), C49A(H49A), C50A(H50A), C40B(H40B), C41B(H41B),
 C42B(H42B), C43B(H43B), C44B(H44B), C46B(H46B), C47B(H47B), C48B(H48B),
 C49B(H49B), C50B(H50B), C54(H54), C58A(H58A), C59A(H59A), C60A(H60A),
 C61A(H61A), C62A(H62A), C64A(H64A), C65A(H65A), C66A(H66A), C67A(H67A),
 C68A(H68A), C58B(H58B), C59B(H59B), C60B(H60B), C61B(H61B), C62B(H62B),
 C64B(H64B), C65B(H65B), C66B(H66B), C67B(H67B), C68B(H68B)
7.c Idealised Me refined as rotating group:
 C20(H20A,H20B,H20C), C51(H51A,H51B,H51C), C69(H69A,H69B,H69C)
7.d Idealised tetrahedral OH refined as rotating group with stretchable bonds:
 O1(H1), O2(H2), O3(H3A)
;
_olex2_submission_special_instructions 'No special instructions were received'

loop_
_space_group_symop_operation_xyz
'x, y, z'
'-x, -y, z+1/2'
'x, -y, z+1/2'
'-x, y, z'
'x+1/2, y+1/2, z'
'-x+1/2, -y+1/2, z+1/2'
'x+1/2, -y+1/2, z+1/2'
'-x+1/2, y+1/2, z'

loop_
_atom_site_label
_atom_site_type_symbol
_atom_site_fract_x
_atom_site_fract_y
_atom_site_fract_z
_atom_site_U_iso_or_equiv
_atom_site_adp_type
_atom_site_occupancy
_atom_site_site_symmetry_order
_atom_site_calc_flag
_atom_site_refinement_flags_posn
_atom_site_refinement_flags_adp
_atom_site_refinement_flags_occupancy
_atom_site_disorder_assembly
_atom_site_disorder_group
O1 O 0.24902(10) 0.2719(5) 0.4427(4) 0.0474(15) Uani 1 1 d D . . . .
H1 H 0.2313(13) 0.261(7) 0.420(5) 0.071 Uiso 1 1 calc DR U . . .
O2 O 0.500000 0.0230(6) 0.5675(4) 0.0272(13) Uani 1 2 d DS T P . .
H2 H 0.5165(18) -0.026(10) 0.565(5) 0.041 Uiso 0.5 1 calc DR U P . .
O3 O 0.500000 0.5236(6) 0.5734(4) 0.0334(15) Uani 1 2 d DS T P . .
H3A H 0.5163(19) 0.473(11) 0.571(6) 0.050 Uiso 0.5 1 calc DR U P . .
C1 C 0.24784(14) 0.3612(7) 0.4999(5) 0.0317(15) Uani 1 1 d . . . . .
C2 C 0.27216(12) 0.4151(6) 0.5198(4) 0.0257(13) Uani 1 1 d . . . . .
C3 C 0.27234(13) 0.5071(6) 0.5770(4) 0.0296(13) Uani 1 1 d . . . . .
H3 H 0.288515 0.546482 0.590746 0.036 Uiso 1 1 calc R U . . .
C4 C 0.24912(12) 0.5408(6) 0.6134(5) 0.0313(15) Uani 1 1 d . . . . .
C5 C 0.22559(13) 0.4846(6) 0.5956(4) 0.0287(13) Uani 1 1 d . . . . .
H5 H 0.209957 0.507412 0.622666 0.034 Uiso 1 1 calc R U . . .
C6 C 0.22435(12) 0.3924(6) 0.5370(4) 0.0274(13) Uani 1 1 d . . . . .
C7 C 0.29708(11) 0.3780(5) 0.4757(3) 0.0174(11) Uani 1 1 d . . . . .
H7 H 0.294808 0.288025 0.462432 0.021 Uiso 1 1 calc R U . . .
C8 C 0.32235(10) 0.3856(5) 0.5247(3) 0.0188(11) Uani 1 1 d . . . . .
C9 C 0.33039(11) 0.2814(5) 0.5687(4) 0.0262(12) Uani 1 1 d . . . . .
H9 H 0.320235 0.207002 0.566599 0.031 Uiso 1 1 calc R U . . .
C10 C 0.35250(12) 0.2858(6) 0.6141(4) 0.0320(14) Uani 1 1 d . . . . .
H10 H 0.357439 0.215242 0.643923 0.038 Uiso 1 1 calc R U . . .
C11 C 0.36765(13) 0.3930(7) 0.6167(4) 0.0344(15) Uani 1 1 d . . . . .
H11 H 0.383242 0.394957 0.647312 0.041 Uiso 1 1 calc R U . . .
C12 C 0.36021(12) 0.4990(6) 0.5744(4) 0.0309(13) Uani 1 1 d . . . . .
H12 H 0.370343 0.573437 0.577165 0.037 Uiso 1 1 calc R U . . .
C13 C 0.33770(11) 0.4925(5) 0.5284(4) 0.0239(12) Uani 1 1 d . . . . .
H13 H 0.332711 0.563032 0.498682 0.029 Uiso 1 1 calc R U . . .
C14 C 0.29903(11) 0.4461(5) 0.3993(3) 0.0205(11) Uani 1 1 d . . . . .
C15 C 0.32122(13) 0.4281(6) 0.3513(4) 0.0287(13) Uani 1 1 d . . . . .
H15 H 0.334862 0.373211 0.367715 0.034 Uiso 1 1 calc R U . . .
C16 C 0.32374(16) 0.4870(7) 0.2818(4) 0.0431(18) Uani 1 1 d . . . . .
H16 H 0.339389 0.477085 0.252024 0.052 Uiso 1 1 calc R U . . .
C17 C 0.30283(15) 0.5629(7) 0.2547(4) 0.0362(16) Uani 1 1 d . . . . .
H17 H 0.303924 0.601596 0.205593 0.043 Uiso 1 1 calc R U . . .
C18 C 0.28114(13) 0.5797(6) 0.3000(4) 0.0302(13) Uani 1 1 d . . . . .
H18 H 0.267078 0.630793 0.281998 0.036 Uiso 1 1 calc R U . . .
C19 C 0.27900(11) 0.5232(5) 0.3729(3) 0.0226(12) Uani 1 1 d . . . . .
H19 H 0.263822 0.537946 0.404026 0.027 Uiso 1 1 calc R U . . .
C20 C 0.24943(13) 0.6434(7) 0.6759(6) 0.0396(18) Uani 1 1 d . . . . .
H20A H 0.235592 0.626273 0.714060 0.059 Uiso 1 1 calc R U . . .
H20B H 0.246127 0.724486 0.651808 0.059 Uiso 1 1 calc R U . . .
H20C H 0.266759 0.644444 0.701330 0.059 Uiso 1 1 calc R U . . .
C21 C 0.19875(11) 0.3402(5) 0.5055(3) 0.0194(11) Uani 1 1 d D . . . .
H21 H 0.201185 0.248025 0.501015 0.023 Uiso 0.48(4) 1 calc R U P A 1
H21A H 0.201213 0.247976 0.501562 0.023 Uiso 0.52(4) 1 calc R U P A 2
C22 C 0.17488(11) 0.3612(5) 0.5580(3) 0.0202(11) Uani 1 1 d . . . . .
C23 C 0.17185(12) 0.2842(5) 0.6228(4) 0.0236(12) Uani 1 1 d . . . . .
H23 H 0.185144 0.224938 0.635389 0.028 Uiso 1 1 calc R U . . .
C24 C 0.14943(13) 0.2949(6) 0.6683(4) 0.0303(13) Uani 1 1 d . . . . .
H24 H 0.147498 0.241679 0.711649 0.036 Uiso 1 1 calc R U . . .
C25 C 0.13001(13) 0.3797(6) 0.6526(4) 0.0329(14) Uani 1 1 d . . . . .
H25 H 0.114861 0.386414 0.684888 0.040 Uiso 1 1 calc R U . . .
C26 C 0.13287(11) 0.4554(6) 0.5891(4) 0.0338(15) Uani 1 1 d . . . . .
H26 H 0.119504 0.514782 0.577449 0.041 Uiso 1 1 calc R U . . .
C27 C 0.15498(11) 0.4464(5) 0.5418(4) 0.0246(12) Uani 1 1 d . . . . .
H27 H 0.156492 0.498937 0.497956 0.029 Uiso 1 1 calc R U . . .
C28A C 0.1949(7) 0.390(2) 0.4234(8) 0.019(2) Uani 0.48(4) 1 d D U P A 1
C29A C 0.1820(5) 0.3221(16) 0.3675(10) 0.026(2) Uani 0.48(4) 1 d D U P A 1
H29A H 0.177115 0.238721 0.378850 0.032 Uiso 0.48(4) 1 calc R U P A 1
C30A C 0.1760(4) 0.370(2) 0.2955(8) 0.024(2) Uani 0.48(4) 1 d D U P A 1
H30A H 0.166100 0.322294 0.259227 0.029 Uiso 0.48(4) 1 calc R U P A 1
C31A C 0.1849(4) 0.490(2) 0.2775(7) 0.031(2) Uani 0.48(4) 1 d D U P A 1
H31A H 0.182258 0.523028 0.227140 0.037 Uiso 0.48(4) 1 calc R U P A 1
C32A C 0.1973(4) 0.5610(16) 0.3323(10) 0.023(2) Uani 0.48(4) 1 d D U P A 1
H32A H 0.201548 0.645222 0.321031 0.027 Uiso 0.48(4) 1 calc R U P A 1
C33A C 0.2038(5) 0.5119(17) 0.4048(8) 0.0243(18) Uani 0.48(4) 1 d D U P A 1
H33A H 0.213903 0.559011 0.440567 0.029 Uiso 0.48(4) 1 calc R U P A 1
C28B C 0.1920(7) 0.387(2) 0.4240(8) 0.019(2) Uani 0.52(4) 1 d D . P A 2
C29B C 0.1784(5) 0.3080(14) 0.3754(9) 0.026(2) Uani 0.52(4) 1 d D . P A 2
H29B H 0.172932 0.229104 0.394418 0.032 Uiso 0.52(4) 1 calc R U P A 2
C30B C 0.1722(4) 0.3389(19) 0.3000(8) 0.024(2) Uani 0.52(4) 1 d D . P A 2
H30B H 0.163129 0.281897 0.267536 0.029 Uiso 0.52(4) 1 calc R U P A 2
C31B C 0.1798(4) 0.457(2) 0.2729(6) 0.031(2) Uani 0.52(4) 1 d D . P A 2
H31B H 0.175928 0.480501 0.221333 0.037 Uiso 0.52(4) 1 calc R U P A 2
C32B C 0.1929(4) 0.5380(16) 0.3204(9) 0.023(2) Uani 0.52(4) 1 d D . P A 2
H32B H 0.197629 0.617890 0.301471 0.027 Uiso 0.52(4) 1 calc R U P A 2
C33B C 0.1994(5) 0.5060(16) 0.3964(8) 0.0243(18) Uani 0.52(4) 1 d D . P A 2
H33B H 0.208547 0.562944 0.428728 0.029 Uiso 0.52(4) 1 calc R U P A 2
C34 C 0.500000 0.1091(9) 0.5086(6) 0.030(2) Uani 1 2 d S T P B .
C35 C 0.47575(13) 0.1559(7) 0.4818(5) 0.0377(16) Uani 1 1 d D . . . .
C36 C 0.47650(13) 0.2465(8) 0.4253(5) 0.0368(16) Uani 1 1 d . . . . .
H36 H 0.460115 0.276895 0.406039 0.044 Uiso 1 1 calc R U . . .
C37 C 0.500000 0.2968(9) 0.3945(6) 0.0296(19) Uani 1 2 d S T P . .
C38A C 0.45040(17) 0.1297(13) 0.5278(7) 0.036(2) Uani 0.511(5) 1 d D U P B 1
H38A H 0.451586 0.038866 0.539968 0.043 Uiso 0.511(5) 1 calc R U P B 1
C39A C 0.4475(2) 0.1915(16) 0.6069(7) 0.036(3) Uani 0.511(5) 1 d D U P B 1
C40A C 0.4256(2) 0.1723(14) 0.6534(7) 0.046(3) Uani 0.511(5) 1 d D . P B 1
H40A H 0.411431 0.122157 0.635290 0.055 Uiso 0.511(5) 1 calc R U P B 1
C41A C 0.4242(3) 0.2252(16) 0.7263(8) 0.046(3) Uani 0.511(5) 1 d D . P B 1
H41A H 0.408930 0.209934 0.757073 0.055 Uiso 0.511(5) 1 calc R U P B 1
C42A C 0.4442(3) 0.2998(15) 0.7557(8) 0.046(3) Uani 0.511(5) 1 d D . P B 1
H42A H 0.442834 0.336179 0.805439 0.055 Uiso 0.511(5) 1 calc R U P B 1
C43A C 0.4665(3) 0.3194(16) 0.7099(9) 0.056(3) Uani 0.511(5) 1 d D . P B 1
H43A H 0.480473 0.371073 0.727607 0.067 Uiso 0.511(5) 1 calc R U P B 1
C44A C 0.4679(2) 0.2630(14) 0.6387(8) 0.046(3) Uani 0.511(5) 1 d D . P B 1
H44A H 0.483716 0.273291 0.609486 0.055 Uiso 0.511(5) 1 calc R U P B 1
C45A C 0.4249(2) 0.1407(14) 0.4802(9) 0.037(3) Uani 0.511(5) 1 d D U P B 1
C46A C 0.4175(2) 0.0420(12) 0.4338(9) 0.045(3) Uani 0.511(5) 1 d D . P B 1
H46A H 0.428121 -0.030982 0.432213 0.054 Uiso 0.511(5) 1 calc R U P B 1
C47A C 0.3943(3) 0.0489(12) 0.3890(9) 0.048(3) Uani 0.511(5) 1 d D . P B 1
H47A H 0.389288 -0.018422 0.356553 0.057 Uiso 0.511(5) 1 calc R U P B 1
C48A C 0.3788(2) 0.1552(14) 0.3927(10) 0.034(3) Uani 0.511(5) 1 d D U P B 1
H48A H 0.362807 0.159829 0.363844 0.041 Uiso 0.511(5) 1 calc R U P B 1
C49A C 0.3865(3) 0.2552(15) 0.4386(10) 0.037(4) Uani 0.511(5) 1 d D . P B 1
H49A H 0.376173 0.329222 0.440357 0.045 Uiso 0.511(5) 1 calc R U P B 1
C50A C 0.4092(3) 0.2445(18) 0.4814(11) 0.043(4) Uani 0.511(5) 1 d D . P B 1
H50A H 0.414374 0.312363 0.513192 0.051 Uiso 0.511(5) 1 calc R U P B 1
C38B C 0.45074(19) 0.0890(12) 0.5091(7) 0.036(2) Uani 0.489(5) 1 d D . P B 2
H38B H 0.454666 -0.002088 0.512752 0.043 Uiso 0.489(5) 1 calc R U P B 2
C39B C 0.4474(3) 0.1402(15) 0.5906(7) 0.036(3) Uani 0.489(5) 1 d D . P B 2
C40B C 0.4334(2) 0.0707(13) 0.6438(7) 0.046(3) Uani 0.489(5) 1 d D . P B 2
H40B H 0.427895 -0.011326 0.630954 0.055 Uiso 0.489(5) 1 calc R U P B 2
C41B C 0.4273(3) 0.1193(14) 0.7159(8) 0.046(3) Uani 0.489(5) 1 d D . P B 2
H41B H 0.418201 0.068501 0.751945 0.055 Uiso 0.489(5) 1 calc R U P B 2
C42B C 0.4342(3) 0.2398(15) 0.7368(8) 0.046(3) Uani 0.489(5) 1 d D . P B 2
H42B H 0.429155 0.273016 0.785411 0.055 Uiso 0.489(5) 1 calc R U P B 2
C43B C 0.4486(3) 0.3105(14) 0.6844(9) 0.056(3) Uani 0.489(5) 1 d D . P B 2
H43B H 0.454845 0.391031 0.698013 0.067 Uiso 0.489(5) 1 calc R U P B 2
C44B C 0.4538(3) 0.2621(13) 0.6123(8) 0.046(3) Uani 0.489(5) 1 d D . P B 2
H44B H 0.462063 0.314381 0.575268 0.055 Uiso 0.489(5) 1 calc R U P B 2
C45B C 0.4264(2) 0.1065(15) 0.4575(9) 0.037(3) Uani 0.489(5) 1 d D . P B 2
C46B C 0.4231(3) 0.0324(13) 0.3932(10) 0.045(3) Uani 0.489(5) 1 d D . P B 2
H46B H 0.436617 -0.024755 0.378922 0.054 Uiso 0.489(5) 1 calc R U P B 2
C47B C 0.3998(3) 0.0411(13) 0.3486(9) 0.048(3) Uani 0.489(5) 1 d D . P B 2
H47B H 0.397741 -0.008373 0.303631 0.057 Uiso 0.489(5) 1 calc R U P B 2
C48B C 0.3801(2) 0.1229(14) 0.3712(9) 0.034(3) Uani 0.489(5) 1 d D . P B 2
H48B H 0.363870 0.125544 0.343555 0.041 Uiso 0.489(5) 1 calc R U P B 2
C49B C 0.3839(3) 0.2012(16) 0.4342(10) 0.037(4) Uani 0.489(5) 1 d D . P B 2
H49B H 0.370844 0.260579 0.448295 0.045 Uiso 0.489(5) 1 calc R U P B 2
C50B C 0.4070(3) 0.1906(18) 0.4756(11) 0.043(4) Uani 0.489(5) 1 d D . P B 2
H50B H 0.409678 0.244092 0.518509 0.051 Uiso 0.489(5) 1 calc R U P B 2
C51 C 0.500000 0.3977(10) 0.3363(7) 0.036(2) Uani 1 2 d S T P . .
H51A H 0.518280 0.416787 0.321392 0.054 Uiso 0.5 1 calc R U P . .
H51B H 0.491721 0.472278 0.358268 0.054 Uiso 0.5 1 calc R U P . .
H51C H 0.489999 0.370848 0.290863 0.054 Uiso 0.5 1 calc R U P . .
C52 C 0.500000 0.6086(10) 0.5150(7) 0.043(3) Uani 1 2 d S T P C .
C53 C 0.47588(17) 0.6560(7) 0.4864(5) 0.050(2) Uani 1 1 d D . . . .
C54 C 0.47670(15) 0.7426(8) 0.4300(5) 0.0432(18) Uani 1 1 d . . . . .
H54 H 0.460258 0.771559 0.410259 0.052 Uiso 1 1 calc R U . . .
C55 C 0.500000 0.7935(9) 0.3980(7) 0.034(2) Uani 1 2 d S T P . .
C56A C 0.4540(3) 0.6186(13) 0.5455(8) 0.048(3) Uani 0.503(5) 1 d D U P C 1
H56A H 0.456708 0.529430 0.560111 0.057 Uiso 0.503(5) 1 calc R U P C 1
C57A C 0.4298(2) 0.6266(12) 0.4925(9) 0.036(2) Uani 0.503(5) 1 d D . P C 1
C58A C 0.4227(2) 0.5225(11) 0.4513(8) 0.043(2) Uani 0.503(5) 1 d D . P C 1
H58A H 0.432939 0.448825 0.456454 0.051 Uiso 0.503(5) 1 calc R U P C 1
C59A C 0.4008(2) 0.5217(11) 0.4023(8) 0.041(2) Uani 0.503(5) 1 d D . P C 1
H59A H 0.396332 0.448178 0.374715 0.049 Uiso 0.503(5) 1 calc R U P C 1
C60A C 0.3855(2) 0.6291(11) 0.3937(9) 0.038(2) Uani 0.503(5) 1 d D . P C 1
H60A H 0.370795 0.630064 0.359369 0.046 Uiso 0.503(5) 1 calc R U P C 1
C61A C 0.3920(4) 0.7337(15) 0.4359(13) 0.039(4) Uani 0.503(5) 1 d D . P C 1
H61A H 0.381136 0.805916 0.432873 0.047 Uiso 0.503(5) 1 calc R U P C 1
C62A C 0.4140(3) 0.7339(13) 0.4820(11) 0.046(4) Uani 0.503(5) 1 d D . P C 1
H62A H 0.418829 0.808637 0.507829 0.055 Uiso 0.503(5) 1 calc R U P C 1
C63A C 0.4541(3) 0.6968(16) 0.6189(8) 0.047(3) Uani 0.503(5) 1 d D . P C 1
C64A C 0.4319(2) 0.6762(13) 0.6661(8) 0.044(2) Uani 0.503(5) 1 d D . P C 1
H64A H 0.418103 0.621780 0.650030 0.053 Uiso 0.503(5) 1 calc R U P C 1
C65A C 0.4304(4) 0.737(2) 0.7370(11) 0.048(3) Uani 0.503(5) 1 d D . P C 1
H65A H 0.415731 0.722800 0.769938 0.058 Uiso 0.503(5) 1 calc R U P C 1
C66A C 0.4497(3) 0.8171(14) 0.7595(8) 0.046(3) Uani 0.503(5) 1 d D . P C 1
H66A H 0.448080 0.859686 0.807297 0.055 Uiso 0.503(5) 1 calc R U P C 1
C67A C 0.4720(3) 0.8376(16) 0.7133(10) 0.057(3) Uani 0.503(5) 1 d D . P C 1
H67A H 0.485636 0.892838 0.729079 0.069 Uiso 0.503(5) 1 calc R U P C 1
C68A C 0.4734(2) 0.7740(14) 0.6432(9) 0.047(3) Uani 0.503(5) 1 d D . P C 1
H68A H 0.488592 0.785678 0.611521 0.056 Uiso 0.503(5) 1 calc R U P C 1
C56B C 0.4478(2) 0.6036(14) 0.5072(10) 0.048(3) Uani 0.497(5) 1 d D . P C 2
H56B H 0.451108 0.511906 0.511046 0.057 Uiso 0.497(5) 1 calc R U P C 2
C57B C 0.4239(2) 0.6108(12) 0.4530(8) 0.036(2) Uani 0.497(5) 1 d D . P C 2
C58B C 0.4206(2) 0.5350(12) 0.3897(8) 0.043(2) Uani 0.497(5) 1 d D . P C 2
H58B H 0.433330 0.472148 0.379521 0.051 Uiso 0.497(5) 1 calc R U P C 2
C59B C 0.3990(2) 0.5479(12) 0.3402(8) 0.041(2) Uani 0.497(5) 1 d D . P C 2
H59B H 0.396969 0.492764 0.297798 0.049 Uiso 0.497(5) 1 calc R U P C 2
C60B C 0.3804(2) 0.6417(12) 0.3530(9) 0.038(2) Uani 0.497(5) 1 d D . P C 2
H60B H 0.365719 0.651790 0.319205 0.046 Uiso 0.497(5) 1 calc R U P C 2
C61B C 0.3836(4) 0.7196(15) 0.4157(13) 0.039(4) Uani 0.497(5) 1 d D . P C 2
H61B H 0.371189 0.784706 0.424676 0.047 Uiso 0.497(5) 1 calc R U P C 2
C62B C 0.4045(3) 0.7034(14) 0.4650(10) 0.046(4) Uani 0.497(5) 1 d D . P C 2
H62B H 0.405985 0.756266 0.508710 0.055 Uiso 0.497(5) 1 calc R U P C 2
C63B C 0.4409(3) 0.6389(14) 0.5901(7) 0.047(3) Uani 0.497(5) 1 d D . P C 2
C64B C 0.4264(2) 0.5587(13) 0.6383(8) 0.044(2) Uani 0.497(5) 1 d D . P C 2
H64B H 0.420931 0.479000 0.620612 0.053 Uiso 0.497(5) 1 calc R U P C 2
C65B C 0.4200(3) 0.5986(14) 0.7127(8) 0.048(3) Uani 0.497(5) 1 d D . P C 2
H65B H 0.410129 0.545422 0.745614 0.058 Uiso 0.497(5) 1 calc R U P C 2
C66B C 0.4277(4) 0.7118(18) 0.7385(10) 0.046(3) Uani 0.497(5) 1 d D . P C 2
H66B H 0.422918 0.737699 0.789009 0.055 Uiso 0.497(5) 1 calc R U P C 2
C67B C 0.4427(3) 0.7911(14) 0.6918(9) 0.057(3) Uani 0.497(5) 1 d D . P C 2
H67B H 0.448638 0.869647 0.710121 0.069 Uiso 0.497(5) 1 calc R U P C 2
C68B C 0.4487(3) 0.7508(14) 0.6172(9) 0.047(3) Uani 0.497(5) 1 d D . P C 2
H68B H 0.458521 0.804327 0.584387 0.056 Uiso 0.497(5) 1 calc R U P C 2
C69 C 0.500000 0.8923(10) 0.3381(6) 0.038(2) Uani 1 2 d S T P . .
H69A H 0.518301 0.915588 0.325872 0.057 Uiso 0.5 1 calc R U P . .
H69B H 0.490444 0.965428 0.357339 0.057 Uiso 0.5 1 calc R U P . .
H69C H 0.491255 0.861125 0.291487 0.057 Uiso 0.5 1 calc R U P . .

loop_
_atom_site_aniso_label
_atom_site_aniso_U_11
_atom_site_aniso_U_22
_atom_site_aniso_U_33
_atom_site_aniso_U_23
_atom_site_aniso_U_13
_atom_site_aniso_U_12
O1 0.048(3) 0.044(3) 0.050(4) -0.019(3) 0.012(2) -0.004(2)
O2 0.026(3) 0.031(3) 0.025(3) 0.001(3) 0.000 0.000
O3 0.045(4) 0.029(3) 0.026(3) 0.000(3) 0.000 0.000
C1 0.043(4) 0.026(3) 0.025(4) -0.006(3) 0.003(3) 0.003(2)
C2 0.028(3) 0.027(3) 0.022(3) 0.006(2) -0.002(2) 0.006(2)
C3 0.035(3) 0.026(3) 0.028(3) 0.006(2) -0.004(3) 0.004(2)
C4 0.034(3) 0.030(3) 0.030(4) 0.002(3) 0.001(3) 0.000(2)
C5 0.035(3) 0.028(3) 0.023(3) 0.003(2) 0.010(3) -0.001(3)
C6 0.034(3) 0.027(3) 0.021(3) 0.008(2) 0.006(2) 0.001(2)
C7 0.027(3) 0.016(2) 0.009(2) 0.0014(18) 0.001(2) 0.003(2)
C8 0.022(2) 0.025(3) 0.010(2) 0.005(2) 0.006(2) 0.005(2)
C9 0.029(3) 0.029(3) 0.021(3) 0.007(2) 0.011(2) 0.014(2)
C10 0.031(3) 0.047(4) 0.018(3) 0.012(3) 0.010(2) 0.020(3)
C11 0.039(3) 0.050(4) 0.015(3) 0.004(3) 0.001(2) 0.013(3)
C12 0.029(3) 0.033(3) 0.031(3) -0.002(3) -0.002(3) 0.005(3)
C13 0.032(3) 0.020(2) 0.020(3) 0.002(2) -0.001(2) 0.006(2)
C14 0.031(3) 0.011(2) 0.020(3) 0.004(2) -0.003(2) -0.002(2)
C15 0.034(3) 0.025(3) 0.027(3) -0.004(2) 0.009(3) -0.002(2)
C16 0.059(4) 0.044(4) 0.026(3) -0.013(3) 0.017(3) -0.020(3)
C17 0.054(4) 0.037(4) 0.018(3) 0.001(3) 0.004(3) -0.017(3)
C18 0.039(3) 0.031(3) 0.021(3) 0.003(2) -0.006(3) -0.012(3)
C19 0.027(3) 0.021(3) 0.020(3) -0.001(2) -0.003(2) -0.001(2)
C20 0.029(4) 0.039(4) 0.051(5) 0.003(4) 0.005(3) -0.001(3)
C21 0.029(3) 0.016(2) 0.014(2) 0.0021(19) 0.005(2) 0.0007(19)
C22 0.024(3) 0.019(2) 0.018(3) 0.002(2) 0.000(2) -0.007(2)
C23 0.031(3) 0.022(3) 0.018(3) -0.002(2) 0.003(2) 0.000(2)
C24 0.039(3) 0.029(3) 0.023(3) -0.001(2) 0.009(3) -0.007(3)
C25 0.029(3) 0.044(4) 0.026(3) -0.002(3) 0.013(2) -0.005(3)
C26 0.015(3) 0.042(3) 0.045(4) 0.013(3) 0.009(3) -0.005(2)
C27 0.019(2) 0.025(3) 0.030(3) 0.002(2) 0.005(2) -0.004(2)
C28A 0.020(5) 0.019(2) 0.018(2) 0.0053(19) 0.005(2) 0.002(2)
C29A 0.029(4) 0.024(3) 0.025(3) 0.002(2) 0.005(3) -0.005(3)
C30A 0.028(4) 0.022(4) 0.022(3) 0.002(3) 0.000(3) -0.005(3)
C31A 0.034(4) 0.034(4) 0.026(3) 0.004(3) 0.005(3) 0.001(4)
C32A 0.023(4) 0.023(3) 0.022(3) 0.002(3) 0.000(3) -0.002(3)
C33A 0.024(5) 0.022(2) 0.027(3) -0.002(2) 0.005(2) -0.001(3)
C28B 0.020(5) 0.019(2) 0.018(2) 0.0053(19) 0.005(2) 0.002(2)
C29B 0.029(4) 0.024(3) 0.025(3) 0.002(2) 0.005(3) -0.005(3)
C30B 0.028(4) 0.022(4) 0.022(3) 0.002(3) 0.000(3) -0.005(3)
C31B 0.034(4) 0.034(4) 0.026(3) 0.004(3) 0.005(3) 0.001(4)
C32B 0.023(4) 0.023(3) 0.022(3) 0.002(3) 0.000(3) -0.002(3)
C33B 0.024(5) 0.022(2) 0.027(3) -0.002(2) 0.005(2) -0.001(3)
C34 0.026(4) 0.034(5) 0.029(5) -0.014(4) 0.000 0.000
C35 0.029(3) 0.045(4) 0.039(4) 0.008(3) -0.007(3) -0.008(3)
C36 0.025(3) 0.048(4) 0.037(4) 0.002(3) -0.008(3) 0.002(3)
C37 0.021(4) 0.036(5) 0.031(5) 0.002(4) 0.000 0.000
C38A 0.033(3) 0.032(4) 0.041(4) -0.003(3) -0.005(3) -0.008(3)
C39A 0.029(3) 0.039(5) 0.040(4) 0.002(4) -0.002(3) -0.003(4)
C40A 0.026(5) 0.071(7) 0.041(6) 0.010(6) -0.010(4) 0.002(5)
C41A 0.038(6) 0.059(6) 0.040(6) 0.000(5) -0.002(5) -0.015(6)
C42A 0.032(7) 0.069(9) 0.035(7) -0.003(5) -0.014(5) -0.007(5)
C43A 0.040(6) 0.067(7) 0.060(8) -0.011(6) -0.013(5) -0.001(6)
C44A 0.018(6) 0.062(7) 0.058(8) -0.011(6) 0.010(5) 0.007(6)
C45A 0.034(3) 0.040(4) 0.038(5) 0.005(4) -0.001(3) -0.002(3)
C46A 0.037(6) 0.041(5) 0.058(10) -0.006(7) -0.003(6) 0.009(4)
C47A 0.053(7) 0.050(5) 0.040(8) -0.007(7) -0.002(6) -0.008(5)
C48A 0.033(3) 0.038(4) 0.033(5) 0.003(4) -0.004(3) 0.000(3)
C49A 0.036(4) 0.053(11) 0.023(4) 0.002(8) 0.003(4) 0.007(7)
C50A 0.028(4) 0.068(14) 0.032(5) -0.005(8) 0.001(3) 0.009(8)
C38B 0.033(3) 0.032(4) 0.041(4) -0.003(3) -0.005(3) -0.008(3)
C39B 0.029(3) 0.039(5) 0.040(4) 0.002(4) -0.002(3) -0.003(4)
C40B 0.026(5) 0.071(7) 0.041(6) 0.010(6) -0.010(4) 0.002(5)
C41B 0.038(6) 0.059(6) 0.040(6) 0.000(5) -0.002(5) -0.015(6)
C42B 0.032(7) 0.069(9) 0.035(7) -0.003(5) -0.014(5) -0.007(5)
C43B 0.040(6) 0.067(7) 0.060(8) -0.011(6) -0.013(5) -0.001(6)
C44B 0.018(6) 0.062(7) 0.058(8) -0.011(6) 0.010(5) 0.007(6)
C45B 0.034(3) 0.040(4) 0.038(5) 0.005(4) -0.001(3) -0.002(3)
C46B 0.037(6) 0.041(5) 0.058(10) -0.006(7) -0.003(6) 0.009(4)
C47B 0.053(7) 0.050(5) 0.040(8) -0.007(7) -0.002(6) -0.008(5)
C48B 0.033(3) 0.038(4) 0.033(5) 0.003(4) -0.004(3) 0.000(3)
C49B 0.036(4) 0.053(11) 0.023(4) 0.002(8) 0.003(4) 0.007(7)
C50B 0.028(4) 0.068(14) 0.032(5) -0.005(8) 0.001(3) 0.009(8)
C51 0.039(5) 0.043(6) 0.026(5) 0.011(4) 0.000 0.000
C52 0.062(7) 0.038(5) 0.030(6) -0.012(4) 0.000 0.000
C53 0.056(5) 0.034(4) 0.059(5) 0.004(4) 0.030(4) 0.013(3)
C54 0.043(4) 0.041(4) 0.046(4) -0.001(3) 0.011(4) 0.015(3)
C55 0.034(5) 0.033(5) 0.034(5) 0.001(4) 0.000 0.000
C56A 0.049(4) 0.050(4) 0.044(5) 0.002(4) 0.007(4) 0.005(3)
C57A 0.036(6) 0.039(5) 0.033(7) 0.005(6) -0.002(5) -0.002(4)
C58A 0.025(4) 0.048(6) 0.055(6) -0.003(6) 0.002(5) 0.006(4)
C59A 0.034(5) 0.046(5) 0.043(5) 0.000(5) -0.009(5) 0.008(4)
C60A 0.039(5) 0.048(5) 0.029(6) 0.004(6) 0.002(5) 0.001(4)
C61A 0.039(11) 0.036(6) 0.043(12) 0.009(5) 0.006(7) 0.006(7)
C62A 0.048(10) 0.033(7) 0.056(9) -0.001(6) 0.018(8) -0.003(6)
C63A 0.042(7) 0.069(8) 0.030(6) 0.012(5) 0.005(4) 0.014(5)
C64A 0.033(5) 0.058(6) 0.042(6) 0.003(5) -0.001(4) 0.003(5)
C65A 0.030(6) 0.062(8) 0.052(8) -0.003(6) 0.003(5) 0.004(5)
C66A 0.038(6) 0.069(8) 0.032(6) 0.007(5) -0.013(5) 0.007(6)
C67A 0.047(7) 0.063(7) 0.061(8) -0.009(6) -0.005(6) -0.007(6)
C68A 0.025(5) 0.060(7) 0.055(7) -0.007(6) 0.014(5) 0.009(5)
C56B 0.049(4) 0.050(4) 0.044(5) 0.002(4) 0.007(4) 0.005(3)
C57B 0.036(6) 0.039(5) 0.033(7) 0.005(6) -0.002(5) -0.002(4)
C58B 0.025(4) 0.048(6) 0.055(6) -0.003(6) 0.002(5) 0.006(4)
C59B 0.034(5) 0.046(5) 0.043(5) 0.000(5) -0.009(5) 0.008(4)
C60B 0.039(5) 0.048(5) 0.029(6) 0.004(6) 0.002(5) 0.001(4)
C61B 0.039(11) 0.036(6) 0.043(12) 0.009(5) 0.006(7) 0.006(7)
C62B 0.048(10) 0.033(7) 0.056(9) -0.001(6) 0.018(8) -0.003(6)
C63B 0.042(7) 0.069(8) 0.030(6) 0.012(5) 0.005(4) 0.014(5)
C64B 0.033(5) 0.058(6) 0.042(6) 0.003(5) -0.001(4) 0.003(5)
C65B 0.030(6) 0.062(8) 0.052(8) -0.003(6) 0.003(5) 0.004(5)
C66B 0.038(6) 0.069(8) 0.032(6) 0.007(5) -0.013(5) 0.007(6)
C67B 0.047(7) 0.063(7) 0.061(8) -0.009(6) -0.005(6) -0.007(6)
C68B 0.025(5) 0.060(7) 0.055(7) -0.007(6) 0.014(5) 0.009(5)
C69 0.045(5) 0.047(6) 0.021(5) 0.008(4) 0.000 0.000

loop_
_atom_type_symbol
_atom_type_description
_atom_type_scat_dispersion_real
_atom_type_scat_dispersion_imag
_atom_type_scat_source
C C 0.0181 0.0091 'International Tables Vol C Tables 4.2.6.8 and 6.1.1.4'
H H 0.0000 0.0000 'International Tables Vol C Tables 4.2.6.8 and 6.1.1.4'
O O 0.0492 0.0322 'International Tables Vol C Tables 4.2.6.8 and 6.1.1.4'

loop_
_geom_angle_atom_site_label_1
_geom_angle_atom_site_label_2
_geom_angle_atom_site_label_3
_geom_angle
_geom_angle_site_symmetry_1
_geom_angle_site_symmetry_3
_geom_angle_publ_flag
C1 O1 H1 109.5 . . ?
C34 O2 H2 109.5 . . ?
C52 O3 H3A 109.5 . . ?
O1 C1 C2 115.2(6) . . ?
O1 C1 C6 122.4(6) . . ?
C6 C1 C2 122.3(7) . . ?
C1 C2 C7 119.4(6) . . ?
C3 C2 C1 118.2(6) . . ?
C3 C2 C7 122.3(6) . . ?
C2 C3 H3 119.8 . . ?
C4 C3 C2 120.3(6) . . ?
C4 C3 H3 119.8 . . ?
C3 C4 C20 120.0(6) . . ?
C5 C4 C3 121.2(7) . . ?
C5 C4 C20 118.8(6) . . ?
C4 C5 H5 119.7 . . ?
C4 C5 C6 120.5(6) . . ?
C6 C5 H5 119.7 . . ?
C1 C6 C5 117.5(6) . . ?
C1 C6 C21 118.2(6) . . ?
C5 C6 C21 123.7(6) . . ?
C2 C7 H7 105.8 . . ?
C2 C7 C8 113.1(4) . . ?
C8 C7 H7 105.8 . . ?
C14 C7 C2 111.5(4) . . ?
C14 C7 H7 105.8 . . ?
C14 C7 C8 113.9(4) . . ?
C9 C8 C7 119.7(5) . . ?
C13 C8 C7 122.2(5) . . ?
C13 C8 C9 118.1(5) . . ?
C8 C9 H9 119.4 . . ?
C10 C9 C8 121.3(6) . . ?
C10 C9 H9 119.4 . . ?
C9 C10 H10 120.1 . . ?
C9 C10 C11 119.9(6) . . ?
C11 C10 H10 120.1 . . ?
C10 C11 H11 119.7 . . ?
C10 C11 C12 120.7(6) . . ?
C12 C11 H11 119.7 . . ?
C11 C12 H12 120.8 . . ?
C13 C12 C11 118.5(6) . . ?
C13 C12 H12 120.8 . . ?
C8 C13 C12 121.6(5) . . ?
C8 C13 H13 119.2 . . ?
C12 C13 H13 119.2 . . ?
C15 C14 C7 120.1(5) . . ?
C19 C14 C7 122.0(5) . . ?
C19 C14 C15 117.9(5) . . ?
C14 C15 H15 118.9 . . ?
C16 C15 C14 122.1(6) . . ?
C16 C15 H15 118.9 . . ?
C15 C16 H16 120.3 . . ?
C15 C16 C17 119.4(6) . . ?
C17 C16 H16 120.3 . . ?
C16 C17 H17 120.5 . . ?
C18 C17 C16 119.0(6) . . ?
C18 C17 H17 120.5 . . ?
C17 C18 H18 119.2 . . ?
C17 C18 C19 121.6(6) . . ?
C19 C18 H18 119.2 . . ?
C14 C19 C18 119.9(6) . . ?
C14 C19 H19 120.0 . . ?
C18 C19 H19 120.0 . . ?
C4 C20 H20A 109.5 . . ?
C4 C20 H20B 109.5 . . ?
C4 C20 H20C 109.5 . . ?
H20A C20 H20B 109.5 . . ?
H20A C20 H20C 109.5 . . ?
H20B C20 H20C 109.5 . . ?
C6 C21 H21 106.9 . . ?
C6 C21 H21A 106.6 . . ?
C6 C21 C22 113.9(5) . . ?
C6 C21 C28A 108.3(11) . . ?
C6 C21 C28B 113.7(10) . . ?
C22 C21 H21 106.9 . . ?
C22 C21 H21A 106.6 . . ?
C22 C21 C28A 113.6(16) . . ?
C22 C21 C28B 109.0(15) . . ?
C28A C21 H21 106.9 . . ?
C28B C21 H21A 106.6 . . ?
C23 C22 C21 118.4(5) . . ?
C27 C22 C21 123.2(5) . . ?
C27 C22 C23 118.2(5) . . ?
C22 C23 H23 120.1 . . ?
C24 C23 C22 119.8(5) . . ?
C24 C23 H23 120.1 . . ?
C23 C24 H24 119.0 . . ?
C25 C24 C23 122.0(6) . . ?
C25 C24 H24 119.0 . . ?
C24 C25 H25 120.7 . . ?
C24 C25 C26 118.5(6) . . ?
C26 C25 H25 120.7 . . ?
C25 C26 H26 119.5 . . ?
C25 C26 C27 121.1(6) . . ?
C27 C26 H26 119.5 . . ?
C22 C27 C26 120.5(6) . . ?
C22 C27 H27 119.7 . . ?
C26 C27 H27 119.7 . . ?
C29A C28A C21 121.7(12) . . ?
C29A C28A C33A 118.6(6) . . ?
C33A C28A C21 119.6(12) . . ?
C28A C29A H29A 118.6 . . ?
C28A C29A C30A 122.9(7) . . ?
C30A C29A H29A 118.6 . . ?
C29A C30A H30A 121.0 . . ?
C29A C30A C31A 118.0(7) . . ?
C31A C30A H30A 121.0 . . ?
C30A C31A H31A 119.9 . . ?
C32A C31A C30A 120.2(7) . . ?
C32A C31A H31A 119.9 . . ?
C31A C32A H32A 119.3 . . ?
C31A C32A C33A 121.5(7) . . ?
C33A C32A H32A 119.3 . . ?
C28A C33A H33A 120.8 . . ?
C32A C33A C28A 118.4(7) . . ?
C32A C33A H33A 120.8 . . ?
C29B C28B C21 118.3(11) . . ?
C29B C28B C33B 118.6(6) . . ?
C33B C28B C21 123.1(11) . . ?
C28B C29B H29B 118.5 . . ?
C28B C29B C30B 122.9(7) . . ?
C30B C29B H29B 118.5 . . ?
C29B C30B H30B 120.9 . . ?
C29B C30B C31B 118.1(7) . . ?
C31B C30B H30B 120.9 . . ?
C30B C31B H31B 119.9 . . ?
C32B C31B C30B 120.2(7) . . ?
C32B C31B H31B 119.9 . . ?
C31B C32B H32B 119.2 . . ?
C31B C32B C33B 121.6(7) . . ?
C33B C32B H32B 119.2 . . ?
C28B C33B H33B 120.7 . . ?
C32B C33B C28B 118.5(7) . . ?
C32B C33B H33B 120.7 . . ?
O2 C34 C35 119.1(5) . 4_655 ?
O2 C34 C35 119.1(5) . . ?
C35 C34 C35 121.6(10) . 4_655 ?
C34 C35 C38A 119.3(8) . . ?
C34 C35 C38B 116.7(8) . . ?
C36 C35 C34 117.6(7) . . ?
C36 C35 C38A 121.4(8) . . ?
C36 C35 C38B 125.0(7) . . ?
C35 C36 H36 117.9 . . ?
C35 C36 C37 124.2(7) . . ?
C37 C36 H36 117.9 . . ?
C36 C37 C36 114.7(9) . 4_655 ?
C36 C37 C51 122.6(5) 4_655 . ?
C36 C37 C51 122.6(5) . . ?
C35 C38A H38A 103.8 . . ?
C35 C38A C45A 114.0(9) . . ?
C39A C38A C35 117.9(9) . . ?
C39A C38A H38A 103.8 . . ?
C39A C38A C45A 111.5(10) . . ?
C45A C38A H38A 103.8 . . ?
C40A C39A C38A 122.4(12) . . ?
C40A C39A C44A 116.1(12) . . ?
C44A C39A C38A 121.3(10) . . ?
C39A C40A H40A 119.5 . . ?
C39A C40A C41A 120.9(11) . . ?
C41A C40A H40A 119.5 . . ?
C40A C41A H41A 119.0 . . ?
C42A C41A C40A 122.1(12) . . ?
C42A C41A H41A 119.0 . . ?
C41A C42A H42A 121.1 . . ?
C41A C42A C43A 117.8(13) . . ?
C43A C42A H42A 121.1 . . ?
C42A C43A H43A 120.3 . . ?
C44A C43A C42A 119.3(12) . . ?
C44A C43A H43A 120.3 . . ?
C39A C44A H44A 118.2 . . ?
C43A C44A C39A 123.6(11) . . ?
C43A C44A H44A 118.2 . . ?
C46A C45A C38A 118.7(11) . . ?
C50A C45A C38A 122.6(12) . . ?
C50A C45A C46A 118.7(9) . . ?
C45A C46A H46A 119.9 . . ?
C45A C46A C47A 120.3(10) . . ?
C47A C46A H46A 119.9 . . ?
C46A C47A H47A 120.4 . . ?
C48A C47A C46A 119.2(11) . . ?
C48A C47A H47A 120.4 . . ?
C47A C48A H48A 119.8 . . ?
C47A C48A C49A 120.3(9) . . ?
C49A C48A H48A 119.8 . . ?
C48A C49A H49A 120.7 . . ?
C50A C49A C48A 118.6(11) . . ?
C50A C49A H49A 120.7 . . ?
C45A C50A C49A 122.9(12) . . ?
C45A C50A H50A 118.5 . . ?
C49A C50A H50A 118.5 . . ?
C35 C38B H38B 108.4 . . ?
C35 C38B C45B 115.1(10) . . ?
C39B C38B C35 102.1(8) . . ?
C39B C38B H38B 108.4 . . ?
C39B C38B C45B 114.1(11) . . ?
C45B C38B H38B 108.4 . . ?
C40B C39B C38B 118.7(12) . . ?
C40B C39B C44B 116.4(12) . . ?
C44B C39B C38B 124.1(10) . . ?
C39B C40B H40B 119.7 . . ?
C39B C40B C41B 120.7(11) . . ?
C41B C40B H40B 119.7 . . ?
C40B C41B H41B 119.0 . . ?
C42B C41B C40B 122.1(12) . . ?
C42B C41B H41B 119.0 . . ?
C41B C42B H42B 121.0 . . ?
C41B C42B C43B 117.9(13) . . ?
C43B C42B H42B 121.0 . . ?
C42B C43B H43B 120.5 . . ?
C44B C43B C42B 119.1(12) . . ?
C44B C43B H43B 120.5 . . ?
C39B C44B H44B 118.2 . . ?
C43B C44B C39B 123.6(12) . . ?
C43B C44B H44B 118.2 . . ?
C46B C45B C38B 119.7(11) . . ?
C50B C45B C38B 121.4(13) . . ?
C50B C45B C46B 118.8(9) . . ?
C45B C46B H46B 119.9 . . ?
C45B C46B C47B 120.3(10) . . ?
C47B C46B H46B 119.9 . . ?
C46B C47B H47B 120.4 . . ?
C48B C47B C46B 119.1(11) . . ?
C48B C47B H47B 120.4 . . ?
C47B C48B H48B 119.8 . . ?
C47B C48B C49B 120.4(9) . . ?
C49B C48B H48B 119.8 . . ?
C48B C49B H49B 120.7 . . ?
C50B C49B C48B 118.5(11) . . ?
C50B C49B H49B 120.7 . . ?
C45B C50B C49B 122.8(12) . . ?
C45B C50B H50B 118.6 . . ?
C49B C50B H50B 118.6 . . ?
C37 C51 H51A 109.5 . . ?
C37 C51 H51B 109.5 . . ?
C37 C51 H51C 109.5 . . ?
H51A C51 H51B 109.5 . . ?
H51A C51 H51C 109.5 . . ?
H51B C51 H51C 109.5 . . ?
O3 C52 C53 120.2(5) . 4_655 ?
O3 C52 C53 120.2(5) . . ?
C53 C52 C53 119.5(11) 4_655 . ?
C52 C53 C56A 106.7(8) . . ?
C52 C53 C56B 124.8(9) . . ?
C54 C53 C52 118.5(8) . . ?
C54 C53 C56A 132.5(8) . . ?
C54 C53 C56B 116.3(10) . . ?
C53 C54 H54 117.4 . . ?
C53 C54 C55 125.3(8) . . ?
C55 C54 H54 117.4 . . ?
C54 C55 C54 113.0(10) . 4_655 ?
C54 C55 C69 123.5(5) 4_655 . ?
C54 C55 C69 123.5(5) . . ?
C53 C56A H56A 108.4 . . ?
C57A C56A C53 98.9(10) . . ?
C57A C56A H56A 108.4 . . ?
C63A C56A C53 113.8(12) . . ?
C63A C56A H56A 108.4 . . ?
C63A C56A C57A 118.3(11) . . ?
C58A C57A C56A 118.4(10) . . ?
C58A C57A C62A 116.6(12) . . ?
C62A C57A C56A 125.0(13) . . ?
C57A C58A H58A 119.0 . . ?
C57A C58A C59A 122.0(10) . . ?
C59A C58A H58A 119.0 . . ?
C58A C59A H59A 120.0 . . ?
C58A C59A C60A 119.9(11) . . ?
C60A C59A H59A 120.0 . . ?
C59A C60A H60A 120.5 . . ?
C61A C60A C59A 118.9(11) . . ?
C61A C60A H60A 120.5 . . ?
C60A C61A H61A 119.9 . . ?
C62A C61A C60A 120.3(10) . . ?
C62A C61A H61A 119.9 . . ?
C57A C62A H62A 118.9 . . ?
C61A C62A C57A 122.1(13) . . ?
C61A C62A H62A 118.9 . . ?
C64A C63A C56A 113.4(14) . . ?
C68A C63A C56A 127.1(13) . . ?
C68A C63A C64A 119.4(12) . . ?
C63A C64A H64A 120.6 . . ?
C65A C64A C63A 118.7(12) . . ?
C65A C64A H64A 120.6 . . ?
C64A C65A H65A 119.5 . . ?
C66A C65A C64A 121.0(15) . . ?
C66A C65A H65A 119.5 . . ?
C65A C66A H66A 119.6 . . ?
C65A C66A C67A 120.8(15) . . ?
C67A C66A H66A 119.6 . . ?
C66A C67A H67A 121.1 . . ?
C68A C67A C66A 117.7(12) . . ?
C68A C67A H67A 121.1 . . ?
C63A C68A C67A 122.3(11) . . ?
C63A C68A H68A 118.8 . . ?
C67A C68A H68A 118.8 . . ?
C53 C56B H56B 102.7 . . ?
C57B C56B C53 123.5(13) . . ?
C57B C56B H56B 102.7 . . ?
C63B C56B C53 109.5(11) . . ?
C63B C56B H56B 102.7 . . ?
C63B C56B C57B 112.6(10) . . ?
C58B C57B C56B 123.8(10) . . ?
C58B C57B C62B 116.6(12) . . ?
C62B C57B C56B 119.5(13) . . ?
C57B C58B H58B 119.0 . . ?
C57B C58B C59B 122.0(9) . . ?
C59B C58B H58B 119.0 . . ?
C58B C59B H59B 120.0 . . ?
C58B C59B C60B 120.0(11) . . ?
C60B C59B H59B 120.0 . . ?
C59B C60B H60B 120.5 . . ?
C61B C60B C59B 118.9(11) . . ?
C61B C60B H60B 120.5 . . ?
C60B C61B H61B 119.9 . . ?
C62B C61B C60B 120.3(10) . . ?
C62B C61B H61B 119.9 . . ?
C57B C62B H62B 118.9 . . ?
C61B C62B C57B 122.2(13) . . ?
C61B C62B H62B 118.9 . . ?
C64B C63B C56B 121.8(14) . . ?
C68B C63B C56B 118.9(12) . . ?
C68B C63B C64B 119.3(12) . . ?
C63B C64B H64B 120.6 . . ?
C65B C64B C63B 118.7(12) . . ?
C65B C64B H64B 120.6 . . ?
C64B C65B H65B 119.5 . . ?
C66B C65B C64B 121.1(15) . . ?
C66B C65B H65B 119.5 . . ?
C65B C66B H66B 119.7 . . ?
C65B C66B C67B 120.7(15) . . ?
C67B C66B H66B 119.7 . . ?
C66B C67B H67B 121.1 . . ?
C68B C67B C66B 117.7(12) . . ?
C68B C67B H67B 121.1 . . ?
C63B C68B C67B 122.5(12) . . ?
C63B C68B H68B 118.8 . . ?
C67B C68B H68B 118.8 . . ?
C55 C69 H69A 109.5 . . ?
C55 C69 H69B 109.5 . . ?
C55 C69 H69C 109.5 . . ?
H69A C69 H69B 109.5 . . ?
H69A C69 H69C 109.5 . . ?
H69B C69 H69C 109.5 . . ?

loop_
_geom_bond_atom_site_label_1
_geom_bond_atom_site_label_2
_geom_bond_distance
_geom_bond_site_symmetry_2
_geom_bond_publ_flag
O1 H1 0.99(7) . ?
O1 C1 1.381(9) . ?
O2 H2 0.99(7) . ?
O2 C34 1.378(12) . ?
O3 H3A 0.99(7) . ?
O3 C52 1.364(14) . ?
C1 C2 1.400(9) . ?
C1 C6 1.390(9) . ?
C2 C3 1.400(10) . ?
C2 C7 1.525(8) . ?
C3 H3 0.9500 . ?
C3 C4 1.380(10) . ?
C4 C5 1.367(9) . ?
C4 C20 1.544(12) . ?
C5 H5 0.9500 . ?
C5 C6 1.421(9) . ?
C6 C21 1.511(8) . ?
C7 H7 1.0000 . ?
C7 C8 1.536(7) . ?
C7 C14 1.516(7) . ?
C8 C9 1.413(8) . ?
C8 C13 1.387(8) . ?
C9 H9 0.9500 . ?
C9 C10 1.367(9) . ?
C10 H10 0.9500 . ?
C10 C11 1.383(10) . ?
C11 H11 0.9500 . ?
C11 C12 1.406(9) . ?
C12 H12 0.9500 . ?
C12 C13 1.390(8) . ?
C13 H13 0.9500 . ?
C14 C15 1.409(8) . ?
C14 C19 1.385(8) . ?
C15 H15 0.9500 . ?
C15 C16 1.367(11) . ?
C16 H16 0.9500 . ?
C16 C17 1.413(12) . ?
C17 H17 0.9500 . ?
C17 C18 1.360(10) . ?
C18 H18 0.9500 . ?
C18 C19 1.407(8) . ?
C19 H19 0.9500 . ?
C20 H20A 0.9800 . ?
C20 H20B 0.9800 . ?
C20 H20C 0.9800 . ?
C21 H21 1.0000 . ?
C21 H21A 1.0000 . ?
C21 C22 1.527(7) . ?
C21 C28A 1.537(8) . ?
C21 C28B 1.538(8) . ?
C22 C23 1.404(8) . ?
C22 C27 1.387(8) . ?
C23 H23 0.9500 . ?
C23 C24 1.384(8) . ?
C24 H24 0.9500 . ?
C24 C25 1.365(9) . ?
C25 H25 0.9500 . ?
C25 C26 1.377(9) . ?
C26 H26 0.9500 . ?
C26 C27 1.389(8) . ?
C27 H27 0.9500 . ?
C28A C29A 1.378(9) . ?
C28A C33A 1.417(8) . ?
C29A H29A 0.9500 . ?
C29A C30A 1.384(10) . ?
C30A H30A 0.9500 . ?
C30A C31A 1.407(12) . ?
C31A H31A 0.9500 . ?
C31A C32A 1.367(13) . ?
C32A H32A 0.9500 . ?
C32A C33A 1.403(10) . ?
C33A H33A 0.9500 . ?
C28B C29B 1.378(9) . ?
C28B C33B 1.417(8) . ?
C29B H29B 0.9500 . ?
C29B C30B 1.384(10) . ?
C30B H30B 0.9500 . ?
C30B C31B 1.406(12) . ?
C31B H31B 0.9500 . ?
C31B C32B 1.367(13) . ?
C32B H32B 0.9500 . ?
C32B C33B 1.402(10) . ?
C33B H33B 0.9500 . ?
C34 C35 1.403(9) 4_655 ?
C34 C35 1.402(9) . ?
C35 C36 1.381(11) . ?
C35 C38A 1.534(11) . ?
C35 C38B 1.528(11) . ?
C36 H36 0.9500 . ?
C36 C37 1.408(9) . ?
C37 C51 1.481(14) . ?
C38A H38A 1.0000 . ?
C38A C39A 1.532(17) . ?
C38A C45A 1.536(12) . ?
C39A C40A 1.381(14) . ?
C39A C44A 1.400(16) . ?
C40A H40A 0.9500 . ?
C40A C41A 1.389(18) . ?
C41A H41A 0.9500 . ?
C41A C42A 1.388(17) . ?
C42A H42A 0.9500 . ?
C42A C43A 1.390(19) . ?
C43A H43A 0.9500 . ?
C43A C44A 1.379(18) . ?
C44A H44A 0.9500 . ?
C45A C46A 1.382(17) . ?
C45A C50A 1.365(16) . ?
C46A H46A 0.9500 . ?
C46A C47A 1.409(14) . ?
C47A H47A 0.9500 . ?
C47A C48A 1.384(15) . ?
C48A H48A 0.9500 . ?
C48A C49A 1.392(16) . ?
C49A H49A 0.9500 . ?
C49A C50A 1.373(12) . ?
C50A H50A 0.9500 . ?
C38B H38B 1.0000 . ?
C38B C39B 1.527(17) . ?
C38B C45B 1.533(12) . ?
C39B C40B 1.381(14) . ?
C39B C44B 1.398(16) . ?
C40B H40B 0.9500 . ?
C40B C41B 1.389(18) . ?
C41B H41B 0.9500 . ?
C41B C42B 1.388(17) . ?
C42B H42B 0.9500 . ?
C42B C43B 1.391(19) . ?
C43B H43B 0.9500 . ?
C43B C44B 1.379(18) . ?
C44B H44B 0.9500 . ?
C45B C46B 1.381(17) . ?
C45B C50B 1.365(16) . ?
C46B H46B 0.9500 . ?
C46B C47B 1.409(14) . ?
C47B H47B 0.9500 . ?
C47B C48B 1.384(15) . ?
C48B H48B 0.9500 . ?
C48B C49B 1.393(16) . ?
C49B H49B 0.9500 . ?
C49B C50B 1.374(12) . ?
C50B H50B 0.9500 . ?
C51 H51A 0.9800 . ?
C51 H51B 0.9800 . ?
C51 H51C 0.9800 . ?
C52 C53 1.410(11) 4_655 ?
C52 C53 1.410(11) . ?
C53 C54 1.351(12) . ?
C53 C56A 1.559(13) . ?
C53 C56B 1.565(13) . ?
C54 H54 0.9500 . ?
C54 C55 1.411(10) . ?
C55 C69 1.485(14) . ?
C56A H56A 1.0000 . ?
C56A C57A 1.530(18) . ?
C56A C63A 1.524(19) . ?
C57A C58A 1.376(17) . ?
C57A C62A 1.413(14) . ?
C58A H58A 0.9500 . ?
C58A C59A 1.393(14) . ?
C59A H59A 0.9500 . ?
C59A C60A 1.397(13) . ?
C60A H60A 0.9500 . ?
C60A C61A 1.381(17) . ?
C61A H61A 0.9500 . ?
C61A C62A 1.371(18) . ?
C62A H62A 0.9500 . ?
C63A C64A 1.406(16) . ?
C63A C68A 1.35(2) . ?
C64A H64A 0.9500 . ?
C64A C65A 1.397(19) . ?
C65A H65A 0.9500 . ?
C65A C66A 1.35(2) . ?
C66A H66A 0.9500 . ?
C66A C67A 1.397(19) . ?
C67A H67A 0.9500 . ?
C67A C68A 1.397(19) . ?
C68A H68A 0.9500 . ?
C56B H56B 1.0000 . ?
C56B C57B 1.532(18) . ?
C56B C63B 1.527(19) . ?
C57B C58B 1.377(17) . ?
C57B C62B 1.412(14) . ?
C58B H58B 0.9500 . ?
C58B C59B 1.393(14) . ?
C59B H59B 0.9500 . ?
C59B C60B 1.396(13) . ?
C60B H60B 0.9500 . ?
C60B C61B 1.381(17) . ?
C61B H61B 0.9500 . ?
C61B C62B 1.370(18) . ?
C62B H62B 0.9500 . ?
C63B C64B 1.408(16) . ?
C63B C68B 1.35(2) . ?
C64B H64B 0.9500 . ?
C64B C65B 1.396(19) . ?
C65B H65B 0.9500 . ?
C65B C66B 1.35(2) . ?
C66B H66B 0.9500 . ?
C66B C67B 1.397(19) . ?
C67B H67B 0.9500 . ?
C67B C68B 1.396(19) . ?
C68B H68B 0.9500 . ?
C69 H69A 0.9800 . ?
C69 H69B 0.9800 . ?
C69 H69C 0.9800 . ?

loop_
_geom_torsion_atom_site_label_1
_geom_torsion_atom_site_label_2
_geom_torsion_atom_site_label_3
_geom_torsion_atom_site_label_4
_geom_torsion
_geom_torsion_site_symmetry_1
_geom_torsion_site_symmetry_2
_geom_torsion_site_symmetry_3
_geom_torsion_site_symmetry_4
_geom_torsion_publ_flag
O1 C1 C2 C3 179.5(6) . . . . ?
O1 C1 C2 C7 3.1(9) . . . . ?
O1 C1 C6 C5 179.3(7) . . . . ?
O1 C1 C6 C21 -9.0(10) . . . . ?
O2 C34 C35 C36 176.9(7) . . . . ?
O2 C34 C35 C38A 11.4(13) . . . . ?
O2 C34 C35 C38B -11.6(12) . . . . ?
O3 C52 C53 C54 178.2(8) . . . . ?
O3 C52 C53 C56A 13.4(13) . . . . ?
O3 C52 C53 C56B -10.3(15) . . . . ?
C1 C2 C3 C4 1.4(10) . . . . ?
C1 C2 C7 C8 -149.9(6) . . . . ?
C1 C2 C7 C14 80.1(7) . . . . ?
C1 C6 C21 C22 170.0(5) . . . . ?
C1 C6 C21 C28A -62.7(16) . . . . ?
C1 C6 C21 C28B -64.5(16) . . . . ?
C2 C1 C6 C5 1.5(10) . . . . ?
C2 C1 C6 C21 173.2(6) . . . . ?
C2 C3 C4 C5 0.9(11) . . . . ?
C2 C3 C4 C20 -179.3(7) . . . . ?
C2 C7 C8 C9 88.4(6) . . . . ?
C2 C7 C8 C13 -90.9(6) . . . . ?
C2 C7 C14 C15 177.6(5) . . . . ?
C2 C7 C14 C19 -5.0(7) . . . . ?
C3 C2 C7 C8 33.9(8) . . . . ?
C3 C2 C7 C14 -96.0(7) . . . . ?
C3 C4 C5 C6 -2.1(11) . . . . ?
C4 C5 C6 C1 0.9(10) . . . . ?
C4 C5 C6 C21 -170.4(6) . . . . ?
C5 C6 C21 C22 -18.9(8) . . . . ?
C5 C6 C21 C28A 108.5(16) . . . . ?
C5 C6 C21 C28B 106.7(15) . . . . ?
C6 C1 C2 C3 -2.6(10) . . . . ?
C6 C1 C2 C7 -178.9(6) . . . . ?
C6 C21 C22 C23 -77.8(6) . . . . ?
C6 C21 C22 C27 107.2(6) . . . . ?
C6 C21 C28A C29A 149(3) . . . . ?
C6 C21 C28A C33A -34(3) . . . . ?
C6 C21 C28B C29B 148(2) . . . . ?
C6 C21 C28B C33B -31(4) . . . . ?
C7 C2 C3 C4 177.6(6) . . . . ?
C7 C8 C9 C10 -178.7(5) . . . . ?
C7 C8 C13 C12 178.5(5) . . . . ?
C7 C14 C15 C16 179.7(6) . . . . ?
C7 C14 C19 C18 -176.9(5) . . . . ?
C8 C7 C14 C15 48.1(7) . . . . ?
C8 C7 C14 C19 -134.5(5) . . . . ?
C8 C9 C10 C11 -1.0(9) . . . . ?
C9 C8 C13 C12 -0.8(8) . . . . ?
C9 C10 C11 C12 1.6(9) . . . . ?
C10 C11 C12 C13 -1.7(10) . . . . ?
C11 C12 C13 C8 1.3(9) . . . . ?
C13 C8 C9 C10 0.6(8) . . . . ?
C14 C7 C8 C9 -142.9(5) . . . . ?
C14 C7 C8 C13 37.8(7) . . . . ?
C14 C15 C16 C17 -3.8(10) . . . . ?
C15 C14 C19 C18 0.5(8) . . . . ?
C15 C16 C17 C18 2.8(10) . . . . ?
C16 C17 C18 C19 -0.2(10) . . . . ?
C17 C18 C19 C14 -1.5(9) . . . . ?
C19 C14 C15 C16 2.2(9) . . . . ?
C20 C4 C5 C6 178.2(6) . . . . ?
C21 C22 C23 C24 -175.3(5) . . . . ?
C21 C22 C27 C26 175.6(6) . . . . ?
C21 C28A C29A C30A 173(2) . . . . ?
C21 C28A C33A C32A -173(2) . . . . ?
C21 C28B C29B C30B -177(2) . . . . ?
C21 C28B C33B C32B 178(2) . . . . ?
C22 C21 C28A C29A -84(3) . . . . ?
C22 C21 C28A C33A 94(3) . . . . ?
C22 C21 C28B C29B -84(3) . . . . ?
C22 C21 C28B C33B 97(3) . . . . ?
C22 C23 C24 C25 -0.7(9) . . . . ?
C23 C22 C27 C26 0.7(9) . . . . ?
C23 C24 C25 C26 0.8(10) . . . . ?
C24 C25 C26 C27 -0.1(10) . . . . ?
C25 C26 C27 C22 -0.6(10) . . . . ?
C27 C22 C23 C24 0.0(8) . . . . ?
C28A C21 C22 C23 157.6(9) . . . . ?
C28A C21 C22 C27 -17.4(10) . . . . ?
C28A C29A C30A C31A 4(4) . . . . ?
C29A C28A C33A C32A 5(5) . . . . ?
C29A C30A C31A C32A -5(3) . . . . ?
C30A C31A C32A C33A 6(3) . . . . ?
C31A C32A C33A C28A -6(4) . . . . ?
C33A C28A C29A C30A -4(5) . . . . ?
C28B C21 C22 C23 154.2(8) . . . . ?
C28B C21 C22 C27 -20.8(10) . . . . ?
C28B C29B C30B C31B -1(4) . . . . ?
C29B C28B C33B C32B -1(4) . . . . ?
C29B C30B C31B C32B 0(3) . . . . ?
C30B C31B C32B C33B 1(3) . . . . ?
C31B C32B C33B C28B 0(3) . . . . ?
C33B C28B C29B C30B 2(5) . . . . ?
C34 C35 C36 C37 -1.6(13) . . . . ?
C34 C35 C38A C39A 68.2(14) . . . . ?
C34 C35 C38A C45A -158.2(10) . . . . ?
C34 C35 C38B C39B 78.3(11) . . . . ?
C34 C35 C38B C45B -157.5(10) . . . . ?
C35 C34 C35 C36 2.7(14) 4_655 . . . ?
C35 C34 C35 C38A -162.8(8) 4_655 . . . ?
C35 C34 C35 C38B 174.1(8) 4_655 . . . ?
C35 C36 C37 C36 0.6(15) . . . 4_655 ?
C35 C36 C37 C51 -177.4(9) . . . . ?
C35 C38A C39A C40A -178.9(11) . . . . ?
C35 C38A C39A C44A -4.1(19) . . . . ?
C35 C38A C45A C46A 80.5(15) . . . . ?
C35 C38A C45A C50A -99.0(18) . . . . ?
C35 C38B C39B C40B -156.0(11) . . . . ?
C35 C38B C39B C44B 35.1(16) . . . . ?
C35 C38B C45B C46B 83.2(15) . . . . ?
C35 C38B C45B C50B -99.6(19) . . . . ?
C36 C35 C38A C39A -96.8(12) . . . . ?
C36 C35 C38A C45A 36.8(15) . . . . ?
C36 C35 C38B C39B -110.9(10) . . . . ?
C36 C35 C38B C45B 13.2(16) . . . . ?
C38A C35 C36 C37 163.6(10) . . . . ?
C38A C39A C40A C41A 177.0(14) . . . . ?
C38A C39A C44A C43A -179.2(15) . . . . ?
C38A C45A C46A C47A -179.6(13) . . . . ?
C38A C45A C50A C49A 179.6(17) . . . . ?
C39A C38A C45A C46A -143.0(13) . . . . ?
C39A C38A C45A C50A 38(2) . . . . ?
C39A C40A C41A C42A 0(2) . . . . ?
C40A C39A C44A C43A -4(2) . . . . ?
C40A C41A C42A C43A -1(2) . . . . ?
C41A C42A C43A C44A -1(3) . . . . ?
C42A C43A C44A C39A 4(3) . . . . ?
C44A C39A C40A C41A 2.0(17) . . . . ?
C45A C38A C39A C40A 46.4(17) . . . . ?
C45A C38A C39A C44A -138.8(14) . . . . ?
C45A C46A C47A C48A -0.9(18) . . . . ?
C46A C45A C50A C49A 0(3) . . . . ?
C46A C47A C48A C49A 2(2) . . . . ?
C47A C48A C49A C50A -2(3) . . . . ?
C48A C49A C50A C45A 1(3) . . . . ?
C50A C45A C46A C47A -0.1(19) . . . . ?
C38B C35 C36 C37 -172.3(10) . . . . ?
C38B C39B C40B C41B -172.7(12) . . . . ?
C38B C39B C44B C43B 174.3(14) . . . . ?
C38B C45B C46B C47B 175.2(14) . . . . ?
C38B C45B C50B C49B -174.4(18) . . . . ?
C39B C38B C45B C46B -159.2(12) . . . . ?
C39B C38B C45B C50B 18(2) . . . . ?
C39B C40B C41B C42B 2.1(18) . . . . ?
C40B C39B C44B C43B 5(2) . . . . ?
C40B C41B C42B C43B -3(2) . . . . ?
C41B C42B C43B C44B 5(2) . . . . ?
C42B C43B C44B C39B -6(3) . . . . ?
C44B C39B C40B C41B -3.0(16) . . . . ?
C45B C38B C39B C40B 79.2(15) . . . . ?
C45B C38B C39B C44B -89.7(15) . . . . ?
C45B C46B C47B C48B -1.5(19) . . . . ?
C46B C45B C50B C49B 3(3) . . . . ?
C46B C47B C48B C49B 4(2) . . . . ?
C47B C48B C49B C50B -3(3) . . . . ?
C48B C49B C50B C45B 0(3) . . . . ?
C50B C45B C46B C47B -2(2) . . . . ?
C52 C53 C54 C55 -2.0(14) . . . . ?
C52 C53 C56A C57A -157.8(9) . . . . ?
C52 C53 C56A C63A 75.8(12) . . . . ?
C52 C53 C56B C57B -151.1(12) . . . . ?
C52 C53 C56B C63B 72.4(13) . . . . ?
C53 C52 C53 C54 2.5(16) 4_655 . . . ?
C53 C52 C53 C56A -162.3(9) 4_655 . . . ?
C53 C52 C53 C56B 174.0(8) 4_655 . . . ?
C53 C54 C55 C54 1.3(16) . . . 4_655 ?
C53 C54 C55 C69 -177.5(9) . . . . ?
C53 C56A C57A C58A 88.6(13) . . . . ?
C53 C56A C57A C62A -91.1(16) . . . . ?
C53 C56A C63A C64A 170.4(11) . . . . ?
C53 C56A C63A C68A -14(2) . . . . ?
C53 C56B C57B C58B 76.0(17) . . . . ?
C53 C56B C57B C62B -100.8(16) . . . . ?
C53 C56B C63B C64B -144.6(12) . . . . ?
C53 C56B C63B C68B 36.4(17) . . . . ?
C54 C53 C56A C57A 40.4(16) . . . . ?
C54 C53 C56A C63A -86.0(16) . . . . ?
C54 C53 C56B C57B 20.5(16) . . . . ?
C54 C53 C56B C63B -115.9(12) . . . . ?
C56A C53 C54 C55 158.1(12) . . . . ?
C56A C57A C58A C59A 179.5(13) . . . . ?
C56A C57A C62A C61A -177.5(18) . . . . ?
C56A C63A C64A C65A 176.5(15) . . . . ?
C56A C63A C68A C67A -177.3(16) . . . . ?
C57A C56A C63A C64A 54.9(16) . . . . ?
C57A C56A C63A C68A -129.3(16) . . . . ?
C57A C58A C59A C60A 0.2(18) . . . . ?
C58A C57A C62A C61A 3(3) . . . . ?
C58A C59A C60A C61A -2(2) . . . . ?
C59A C60A C61A C62A 4(3) . . . . ?
C60A C61A C62A C57A -4(3) . . . . ?
C62A C57A C58A C59A -0.7(17) . . . . ?
C63A C56A C57A C58A -148.0(12) . . . . ?
C63A C56A C57A C62A 32(2) . . . . ?
C63A C64A C65A C66A 1(2) . . . . ?
C64A C63A C68A C67A -2(2) . . . . ?
C64A C65A C66A C67A -2(3) . . . . ?
C65A C66A C67A C68A 1(3) . . . . ?
C66A C67A C68A C63A 1(3) . . . . ?
C68A C63A C64A C65A 0.3(18) . . . . ?
C56B C53 C54 C55 -174.2(10) . . . . ?
C56B C57B C58B C59B -177.5(14) . . . . ?
C56B C57B C62B C61B 175.8(19) . . . . ?
C56B C63B C64B C65B -178.0(13) . . . . ?
C56B C63B C68B C67B 178.8(15) . . . . ?
C57B C56B C63B C64B 73.8(16) . . . . ?
C57B C56B C63B C68B -105.1(16) . . . . ?
C57B C58B C59B C60B 1.6(18) . . . . ?
C58B C57B C62B C61B -1(3) . . . . ?
C58B C59B C60B C61B -1(2) . . . . ?
C59B C60B C61B C62B -1(3) . . . . ?
C60B C61B C62B C57B 2(4) . . . . ?
C62B C57B C58B C59B -0.6(18) . . . . ?
C63B C56B C57B C58B -148.7(13) . . . . ?
C63B C56B C57B C62B 34.5(19) . . . . ?
C63B C64B C65B C66B -0.3(18) . . . . ?
C64B C63B C68B C67B 0(2) . . . . ?
C64B C65B C66B C67B -1(3) . . . . ?
C65B C66B C67B C68B 2(3) . . . . ?
C66B C67B C68B C63B -1(3) . . . . ?
C68B C63B C64B C65B 0.9(17) . . . . ?

loop_
_twin_individual_id
_twin_individual_mass_fraction_refined
1 0.7(11)
2 0.3(11)
